data_2228083
loop_
_publ_author_name
'Loh, Wan-Sin'
'Quah, Ching Kheng'
'Hemamalini, Madhukar'
'Fun, Hoong-Kun'

_publ_section_title
;
 Quinoline-2-carbonitrile--fumaric acid (1/0.5)
;
_journal_coeditor_code WN2403
_journal_issue 9
_journal_name_full 'Acta Crystallographica Section E'
_journal_page_first o2357
_journal_paper_doi 10.1107/S1600536810032745
_journal_volume 66
_journal_year 2010
_chemical_formula_iupac 'C10 H6 N2, 0.5C4 H4 O4'
_chemical_formula_moiety 'C10 H6 N2, 0.5(C4 H4 O4)'
_chemical_formula_sum 'C12 H8 N2 O2'
_chemical_formula_weight 212.20
_chemical_name_systematic
;
Quinoline-2-carbonitrile--fumaric acid (1/0.5)
;
_space_group_IT_number 14
_symmetry_cell_setting monoclinic
_symmetry_space_group_name_Hall '-P 2ybc'
_symmetry_space_group_name_H-M 'P 1 21/c 1'
_atom_sites_solution_hydrogens geom
_atom_sites_solution_primary direct
_atom_sites_solution_secondary difmap
_audit_creation_method SHELXL-97
_cell_angle_alpha 90.00
_cell_angle_beta 93.8050(10)
_cell_angle_gamma 90.00
_cell_formula_units_Z 4
_cell_length_a 3.72390(10)
_cell_length_b 19.1958(3)
_cell_length_c 13.6454(2)
_cell_measurement_reflns_used 3503
_cell_measurement_temperature 100.00(10)
_cell_measurement_theta_max 30.12
_cell_measurement_theta_min 2.60
_cell_volume 973.27(3)
_computing_cell_refinement 'SAINT (Bruker, 2009)'
_computing_data_collection 'APEX2 (Bruker, 2009)'
_computing_data_reduction 'SAINT (Bruker, 2009)'
_computing_molecular_graphics 'SHELXTL (Sheldrick, 2008)'
_computing_publication_material
;
SHELXTL (Sheldrick, 2008) and PLATON (Spek, 2009)
;
_computing_structure_refinement 'SHELXTL (Sheldrick, 2008)'
_computing_structure_solution 'SHELXTL (Sheldrick, 2008)'
_diffrn_ambient_temperature 100.00(10)
_diffrn_measured_fraction_theta_full 0.997
_diffrn_measured_fraction_theta_max 0.997
_diffrn_measurement_device_type
;
Bruker SMART APEXII CCD area-detector diffractometer
;
_diffrn_measurement_method '\f and \w scans'
_diffrn_radiation_monochromator graphite
_diffrn_radiation_source 'fine-focus sealed tube'
_diffrn_radiation_type MoK\a
_diffrn_radiation_wavelength 0.71073
_diffrn_reflns_av_R_equivalents 0.0316
_diffrn_reflns_av_sigmaI/netI 0.0355
_diffrn_reflns_limit_h_max 5
_diffrn_reflns_limit_h_min -5
_diffrn_reflns_limit_k_max 21
_diffrn_reflns_limit_k_min -26
_diffrn_reflns_limit_l_max 18
_diffrn_reflns_limit_l_min -18
_diffrn_reflns_number 10682
_diffrn_reflns_theta_full 28.99
_diffrn_reflns_theta_max 28.99
_diffrn_reflns_theta_min 1.83
_diffrn_standards_number 0
_exptl_absorpt_coefficient_mu 0.102
_exptl_absorpt_correction_T_max 0.9913
_exptl_absorpt_correction_T_min 0.9828
_exptl_absorpt_correction_type multi-scan
_exptl_absorpt_process_details '(<i>SADABS</i>; Bruker, 2009)'
_exptl_crystal_colour colourless
_exptl_crystal_density_diffrn 1.448
_exptl_crystal_density_method 'not measured'
_exptl_crystal_description block
_exptl_crystal_F_000 440
_exptl_crystal_size_max 0.17
_exptl_crystal_size_mid 0.15
_exptl_crystal_size_min 0.09
_refine_diff_density_max 0.371
_refine_diff_density_min -0.264
_refine_ls_extinction_method none
_refine_ls_goodness_of_fit_ref 1.059
_refine_ls_hydrogen_treatment mixed
_refine_ls_matrix_type full
_refine_ls_number_parameters 149
_refine_ls_number_reflns 2566
_refine_ls_number_restraints 0
_refine_ls_restrained_S_all 1.059
_refine_ls_R_factor_all 0.0654
_refine_ls_R_factor_gt 0.0465
_refine_ls_shift/su_max_lt 0.001
_refine_ls_shift/su_mean 0.000
_refine_ls_structure_factor_coef Fsqd
_refine_ls_weighting_details 'calc w=1/[\s^2^(Fo^2^)+(0.0637P)^2^+0.2928P] where P=(Fo^2^+2Fc^2^)/3'
_refine_ls_weighting_scheme calc
_refine_ls_wR_factor_gt 0.1107
_refine_ls_wR_factor_ref 0.1281
_reflns_number_gt 1983
_reflns_number_total 2566
_reflns_threshold_expression I>2\s(I)
_cod_data_source_file wn2403.cif
_cod_data_source_block I
_cod_original_sg_symbol_H-M 'P 21/c'
_cod_database_code 2228083
_cod_database_fobs_code 2228083

loop_
_symmetry_equiv_pos_as_xyz
'x, y, z'
'-x, y+1/2, -z+1/2'
'-x, -y, -z'
'x, -y-1/2, z-1/2'

loop_
_atom_site_type_symbol
_atom_site_label
_atom_site_fract_x
_atom_site_fract_y
_atom_site_fract_z
_atom_site_U_iso_or_equiv
_atom_site_adp_type
_atom_site_calc_flag
_atom_site_refinement_flags
_atom_site_occupancy
_atom_site_disorder_assembly
_atom_site_disorder_group
O O1 0.1218(3) 0.38047(6) 0.42628(8) 0.0239(3) Uani d . 1 . .
O O2 0.3112(3) 0.45849(6) 0.31757(7) 0.0191(3) Uani d . 1 . .
C C11 0.0375(4) 0.50196(8) 0.45325(10) 0.0161(3) Uani d . 1 . .
H H11A 0.0141 0.5445 0.4209 0.019 Uiso calc R 1 . .
C C12 0.1585(4) 0.43988(8) 0.39883(10) 0.0153(3) Uani d . 1 . .
H H1O2 0.393(6) 0.4215(12) 0.2830(15) 0.042(6) Uiso d . 1 . .
C C7 0.7889(4) 0.28524(8) 0.03215(10) 0.0168(3) Uani d . 1 . .
H H7A 0.8593 0.2596 -0.0211 0.020 Uiso calc R 1 . .
C C8 0.8084(4) 0.35628(8) 0.03082(10) 0.0170(3) Uani d . 1 . .
H H8A 0.8902 0.3798 -0.0229 0.020 Uiso calc R 1 . .
C C9 0.7002(4) 0.39284(8) 0.11370(10) 0.0155(3) Uani d . 1 . .
C C10 0.7209(4) 0.46837(8) 0.11449(10) 0.0179(3) Uani d . 1 . .
N N1 0.5786(3) 0.36333(6) 0.19310(8) 0.0146(3) Uani d . 1 . .
N N2 0.7411(4) 0.52815(7) 0.11298(10) 0.0252(3) Uani d . 1 . .
C C1 0.5589(4) 0.29220(8) 0.19492(10) 0.0148(3) Uani d . 1 . .
C C2 0.4324(4) 0.25919(8) 0.27928(10) 0.0162(3) Uani d . 1 . .
H H2A 0.3641 0.2857 0.3319 0.019 Uiso calc R 1 . .
C C3 0.4121(4) 0.18825(8) 0.28244(11) 0.0179(3) Uani d . 1 . .
H H3A 0.3308 0.1668 0.3379 0.021 Uiso calc R 1 . .
C C4 0.5123(4) 0.14668(8) 0.20288(11) 0.0191(3) Uani d . 1 . .
H H4A 0.4970 0.0984 0.2067 0.023 Uiso calc R 1 . .
C C5 0.6316(4) 0.17730(8) 0.12047(11) 0.0183(3) Uani d . 1 . .
H H5A 0.6933 0.1498 0.0680 0.022 Uiso calc R 1 . .
C C6 0.6612(4) 0.25059(8) 0.11479(10) 0.0155(3) Uani d . 1 . .

loop_
_atom_site_aniso_label
_atom_site_aniso_U_11
_atom_site_aniso_U_22
_atom_site_aniso_U_33
_atom_site_aniso_U_12
_atom_site_aniso_U_13
_atom_site_aniso_U_23
O1 0.0376(7) 0.0139(6) 0.0214(5) 0.0008(5) 0.0117(5) 0.0000(4)
O2 0.0273(6) 0.0154(6) 0.0155(5) 0.0003(5) 0.0075(4) -0.0023(4)
C11 0.0202(7) 0.0116(7) 0.0168(7) 0.0001(6) 0.0033(6) -0.0014(5)
C12 0.0171(7) 0.0159(7) 0.0130(6) -0.0005(6) 0.0013(5) -0.0005(5)
C7 0.0169(7) 0.0205(8) 0.0130(6) 0.0027(6) 0.0013(5) -0.0023(5)
C8 0.0173(7) 0.0201(8) 0.0139(6) 0.0006(6) 0.0032(5) 0.0012(5)
C9 0.0159(7) 0.0156(8) 0.0149(6) 0.0004(6) 0.0010(5) 0.0010(5)
C10 0.0193(7) 0.0200(8) 0.0145(6) -0.0002(6) 0.0029(5) 0.0015(6)
N1 0.0172(6) 0.0128(6) 0.0139(6) 0.0006(5) 0.0016(5) 0.0005(5)
N2 0.0335(8) 0.0183(7) 0.0245(7) -0.0010(6) 0.0062(6) 0.0020(6)
C1 0.0167(7) 0.0143(7) 0.0136(6) 0.0010(6) 0.0017(5) -0.0002(5)
C2 0.0195(7) 0.0165(8) 0.0129(6) 0.0008(6) 0.0024(5) -0.0004(5)
C3 0.0198(7) 0.0173(8) 0.0166(7) -0.0007(6) 0.0017(6) 0.0024(6)
C4 0.0221(8) 0.0126(7) 0.0223(7) -0.0003(6) 0.0002(6) -0.0005(6)
C5 0.0219(7) 0.0162(8) 0.0170(7) 0.0017(6) 0.0017(6) -0.0043(6)
C6 0.0159(7) 0.0163(8) 0.0142(6) 0.0010(6) 0.0010(5) -0.0015(5)

loop_
_atom_type_symbol
_atom_type_description
_atom_type_scat_dispersion_real
_atom_type_scat_dispersion_imag
_atom_type_scat_source
C C 0.0033 0.0016 'International Tables Vol C Tables 4.2.6.8 and 6.1.1.4'
H H 0.0000 0.0000 'International Tables Vol C Tables 4.2.6.8 and 6.1.1.4'
N N 0.0061 0.0033 'International Tables Vol C Tables 4.2.6.8 and 6.1.1.4'
O O 0.0106 0.0060 'International Tables Vol C Tables 4.2.6.8 and 6.1.1.4'

loop_
_geom_angle_atom_site_label_1
_geom_angle_atom_site_label_2
_geom_angle_atom_site_label_3
_geom_angle_site_symmetry_1
_geom_angle_site_symmetry_3
_geom_angle
_geom_angle_publ_flag
C12 O2 H1O2 . . 113.4(14) ?
C11 C11 C12 3_566 . 121.62(18) ?
C11 C11 H11A 3_566 . 119.2 ?
C12 C11 H11A . . 119.2 ?
O1 C12 O2 . . 125.09(13) ?
O1 C12 C11 . . 123.72(13) ?
O2 C12 C11 . . 111.19(12) ?
C8 C7 C6 . . 119.98(13) ?
C8 C7 H7A . . 120.0 ?
C6 C7 H7A . . 120.0 ?
C7 C8 C9 . . 117.87(13) ?
C7 C8 H8A . . 121.1 ?
C9 C8 H8A . . 121.1 ?
N1 C9 C8 . . 124.88(14) ?
N1 C9 C10 . . 116.13(12) ?
C8 C9 C10 . . 118.98(12) ?
N2 C10 C9 . . 178.33(15) ?
C9 N1 C1 . . 117.52(12) ?
N1 C1 C2 . . 118.74(12) ?
N1 C1 C6 . . 121.86(12) ?
C2 C1 C6 . . 119.40(13) ?
C3 C2 C1 . . 119.51(13) ?
C3 C2 H2A . . 120.2 ?
C1 C2 H2A . . 120.2 ?
C2 C3 C4 . . 121.31(13) ?
C2 C3 H3A . . 119.3 ?
C4 C3 H3A . . 119.3 ?
C5 C4 C3 . . 120.25(14) ?
C5 C4 H4A . . 119.9 ?
C3 C4 H4A . . 119.9 ?
C4 C5 C6 . . 120.21(13) ?
C4 C5 H5A . . 119.9 ?
C6 C5 H5A . . 119.9 ?
C5 C6 C7 . . 122.80(13) ?
C5 C6 C1 . . 119.31(12) ?
C7 C6 C1 . . 117.89(13) ?

loop_
_geom_bond_atom_site_label_1
_geom_bond_atom_site_label_2
_geom_bond_site_symmetry_2
_geom_bond_distance
_geom_bond_publ_flag
O1 C12 . 1.2108(18) ?
O2 C12 . 1.3281(16) ?
O2 H1O2 . 0.92(2) ?
C11 C11 3_566 1.326(3) ?
C11 C12 . 1.489(2) ?
C11 H11A . 0.9300 ?
C7 C8 . 1.366(2) ?
C7 C6 . 1.4181(19) ?
C7 H7A . 0.9300 ?
C8 C9 . 1.4121(19) ?
C8 H8A . 0.9300 ?
C9 N1 . 1.3287(17) ?
C9 C10 . 1.452(2) ?
C10 N2 . 1.150(2) ?
N1 C1 . 1.3676(19) ?
C1 C2 . 1.4214(19) ?
C1 C6 . 1.4262(19) ?
C2 C3 . 1.365(2) ?
C2 H2A . 0.9300 ?
C3 C4 . 1.417(2) ?
C3 H3A . 0.9300 ?
C4 C5 . 1.369(2) ?
C4 H4A . 0.9300 ?
C5 C6 . 1.414(2) ?
C5 H5A . 0.9300 ?

loop_
_geom_hbond_atom_site_label_D
_geom_hbond_atom_site_label_H
_geom_hbond_atom_site_label_A
_geom_hbond_site_symmetry_A
_geom_hbond_distance_DH
_geom_hbond_distance_HA
_geom_hbond_distance_DA
_geom_hbond_angle_DHA
_geom_hbond_publ_flag
O2 H1O2 N1 . 0.92(2) 1.83(2) 2.7272(16) 167(2) yes
C2 H2A O1 . 0.9300 2.4400 3.3300(19) 161.00 yes
C8 H8A N2 3_765 0.9300 2.6000 3.467(2) 156.00 yes

loop_
_geom_torsion_atom_site_label_1
_geom_torsion_atom_site_label_2
_geom_torsion_atom_site_label_3
_geom_torsion_atom_site_label_4
_geom_torsion_site_symmetry_1
_geom_torsion_site_symmetry_2
_geom_torsion_site_symmetry_3
_geom_torsion_site_symmetry_4
_geom_torsion
_geom_torsion_publ_flag
C11 C11 C12 O1 3_566 . . . 17.0(3) ?
C11 C11 C12 O2 3_566 . . . -162.72(18) ?
C6 C7 C8 C9 . . . . 0.3(2) ?
C7 C8 C9 N1 . . . . -0.4(2) ?
C7 C8 C9 C10 . . . . 179.54(14) ?
C8 C9 N1 C1 . . . . 0.5(2) ?
C10 C9 N1 C1 . . . . -179.45(13) ?
C9 N1 C1 C2 . . . . 179.50(13) ?
C9 N1 C1 C6 . . . . -0.5(2) ?
N1 C1 C2 C3 . . . . -179.81(14) ?
C6 C1 C2 C3 . . . . 0.2(2) ?
C1 C2 C3 C4 . . . . -0.4(2) ?
C2 C3 C4 C5 . . . . -0.2(2) ?
C3 C4 C5 C6 . . . . 1.0(2) ?
C4 C5 C6 C7 . . . . 178.87(14) ?
C4 C5 C6 C1 . . . . -1.2(2) ?
C8 C7 C6 C5 . . . . 179.47(14) ?
C8 C7 C6 C1 . . . . -0.4(2) ?
N1 C1 C6 C5 . . . . -179.37(14) ?
C2 C1 C6 C5 . . . . 0.6(2) ?
N1 C1 C6 C7 . . . . 0.5(2) ?
C2 C1 C6 C7 . . . . -179.50(13) ?
